data_4113815
loop_
_publ_author_name
'Yasushi Yokoyama'
'Hidenori Shiraishi'
'Yutaka Tani'
'Yayoi Yokoyama'
'Yoshitaka Yamaguchi'

_publ_contact_author_address
;
Yokohama National University
Graduate School of Engineering
Department of Advanced Materials Chemistry
79-5, Tokiwadai, Hodogaya-ku, Yokohama 240-8501, Japan
;
_publ_contact_author_email ' yyokoyam@ynu.ac.jp '
_publ_contact_author_fax ' +81-45-339-3934 '
_publ_contact_author_name ' Yasushi Yokoyama '
_publ_contact_author_phone ' +81-45-339-3934 '
_publ_section_title
;
 Diastereoselective Photochromism of a Bisbenzothienylethene Governed by
 Steric as Well as Electronic Interactions
;
_journal_name_full 'Journal of the American Chemical Society'
_journal_page_first 7194
_journal_page_last 7195
_journal_paper_doi 10.1021/ja029535d
_journal_volume 125
_journal_year 2003
_chemical_formula_moiety 'C26 H20 F6 O2 S2 '
_chemical_formula_sum 'C26 H20 F6 O2 S2'
_chemical_formula_weight 542.55
_space_group_IT_number 19
_symmetry_cell_setting orthorhombic
_symmetry_Int_Tables_number 19
_symmetry_space_group_name_Hall 'P 2ac 2ab'
_symmetry_space_group_name_H-M 'P 21 21 21'
_audit_creation_date 'Mon Nov 25 22:36:35 2002'
_audit_creation_method 'by teXsan'
_cell_angle_alpha 90
_cell_angle_beta 90
_cell_angle_gamma 90
_cell_formula_units_Z 4
_cell_length_a 16.779(3)
_cell_length_b 17.304(4)
_cell_length_c 8.443(4)
_cell_measurement_reflns_used 25
_cell_measurement_temperature 296.2
_cell_measurement_theta_max 15.0
_cell_measurement_theta_min 14.8
_cell_volume 2451.4(14)
_computing_cell_refinement 'MSC/AFC Diffractometer Control'
_computing_data_collection 'MSC/AFC Diffractometer Control'
_computing_data_reduction 'teXsan Ver. 1.11'
_computing_publication_material 'teXsan Ver. 1.11'
_computing_structure_refinement 'teXsan Ver. 1.10'
_computing_structure_solution SIR92
_diffrn_measured_fraction_theta_full 0.9990
_diffrn_measured_fraction_theta_max 0.9990
_diffrn_measurement_device_type 'Rigaku AFC7R'
_diffrn_measurement_method \w-2\q
_diffrn_radiation_type 'Mo K\a'
_diffrn_radiation_wavelength 0.7107
_diffrn_reflns_limit_h_max 23
_diffrn_reflns_limit_h_min 0
_diffrn_reflns_limit_k_max 24
_diffrn_reflns_limit_k_min 0
_diffrn_reflns_limit_l_max 0
_diffrn_reflns_limit_l_min -11
_diffrn_reflns_number 4018
_diffrn_reflns_theta_full 29.99
_diffrn_reflns_theta_max 29.99
_diffrn_standards_decay_% 0.99
_diffrn_standards_interval_count 150
_diffrn_standards_number 3
_exptl_absorpt_coefficient_mu 0.285
_exptl_absorpt_correction_T_max 0.999
_exptl_absorpt_correction_T_min 0.942
_exptl_absorpt_correction_type psi-scan
_exptl_absorpt_process_details '(North, Phillips & Mathews, 1968)'
_exptl_crystal_colour red
_exptl_crystal_density_diffrn 1.470
_exptl_crystal_description prismatic
_exptl_crystal_size_max 0.680
_exptl_crystal_size_mid 0.350
_exptl_crystal_size_min 0.350
_refine_diff_density_max 0.29
_refine_diff_density_min -0.24
_refine_ls_abs_structure_Flack 0.1(1)
_refine_ls_extinction_method none
_refine_ls_goodness_of_fit_ref 1.278
_refine_ls_hydrogen_treatment noref
_refine_ls_number_parameters 326
_refine_ls_number_reflns 3991
_refine_ls_R_factor_gt 0.0440
_refine_ls_shift/su_max 0.0002
_refine_ls_structure_factor_coef Fsqd
_refine_ls_weighting_details 'w = 1/[\s^2^(Fo^2^) + (0.05000(Max(Fo^2^,0) + 2Fc^2^)/3)^2^]'
_refine_ls_weighting_scheme calc
_refine_ls_wR_factor_ref 0.1360
_reflns_number_gt 2300
_reflns_number_total 3991
_reflns_threshold_expression F^2^>2.0\s(F^2^)
_cod_data_source_file ja029535dsi20021203_074824.cif
_cod_data_source_block sir3076a/yokoyama_lab/YNU
_cod_original_cell_volume 2451(1)
_cod_original_sg_symbol_H-M 'P 21 21 21 '
_cod_original_formula_sum 'C26 H20 F6 O2 S2 '
_cod_database_code 4113815

loop_
_symmetry_equiv_pos_as_xyz
x,y,z
1/2-x,-y,1/2+z
1/2+x,1/2-y,-z
-x,1/2+y,1/2-z

loop_
_atom_site_label
_atom_site_type_symbol
_atom_site_fract_x
_atom_site_fract_y
_atom_site_fract_z
_atom_site_U_iso_or_equiv
_atom_site_adp_type
_atom_site_occupancy
_atom_site_calc_flag
S(1) S 0.60303(5) 0.82087(5) 0.5377(1) 0.0610(2) Uani 1.00 d
S(2) S 0.29956(5) 0.64342(5) 0.6078(1) 0.0573(2) Uani 1.00 d
F(1) F 0.4471(1) 0.9657(1) 0.1651(3) 0.0876(8) Uani 1.00 d
F(2) F 0.3611(2) 1.0088(1) 0.3271(3) 0.0845(8) Uani 1.00 d
F(3) F 0.3442(2) 0.9002(2) -0.0072(3) 0.121(1) Uani 1.00 d
F(4) F 0.2663(2) 0.9849(1) 0.0947(5) 0.124(1) Uani 1.00 d
F(5) F 0.2401(2) 0.8094(1) 0.1031(3) 0.0907(8) Uani 1.00 d
F(6) F 0.2071(1) 0.8850(2) 0.2947(4) 0.0957(8) Uani 1.00 d
O(1) O 0.5858(2) 0.7490(2) 0.1879(4) 0.0737(8) Uani 1.00 d
O(2) O 0.5056(2) 0.7760(2) -0.0322(4) 0.103(1) Uani 1.00 d
C(1) C 0.5214(2) 0.8099(2) 0.4129(4) 0.0462(7) Uani 1.00 d
C(2) C 0.4648(2) 0.8646(2) 0.4397(3) 0.0405(6) Uani 1.00 d
C(3) C 0.4848(2) 0.9158(2) 0.5678(4) 0.0450(7) Uani 1.00 d
C(4) C 0.4397(2) 0.9753(2) 0.6399(4) 0.0549(9) Uani 1.00 d
C(5) C 0.4697(2) 1.0138(2) 0.7673(5) 0.0649(10) Uani 1.00 d
C(6) C 0.5453(2) 0.9973(2) 0.8259(5) 0.067(1) Uani 1.00 d
C(7) C 0.5908(2) 0.9402(2) 0.7600(5) 0.0638(10) Uani 1.00 d
C(8) C 0.5604(2) 0.8989(2) 0.6326(4) 0.0506(8) Uani 1.00 d
C(9) C 0.3081(2) 0.7396(2) 0.5535(4) 0.0489(7) Uani 1.00 d
C(10) C 0.3200(2) 0.7487(2) 0.3958(4) 0.0462(6) Uani 1.00 d
C(11) C 0.3222(2) 0.6758(2) 0.3107(4) 0.0488(7) Uani 1.00 d
C(12) C 0.3369(2) 0.6614(2) 0.1504(4) 0.0632(9) Uani 1.00 d
C(13) C 0.3424(2) 0.5862(2) 0.0985(5) 0.072(1) Uani 1.00 d
C(14) C 0.3301(2) 0.5251(2) 0.2019(6) 0.073(1) Uani 1.00 d
C(15) C 0.3152(2) 0.5365(2) 0.3588(5) 0.0643(9) Uani 1.00 d
C(16) C 0.3114(2) 0.6127(2) 0.4119(4) 0.0517(7) Uani 1.00 d
C(17) C 0.3925(2) 0.8740(1) 0.3423(3) 0.0404(6) Uani 1.00 d
C(18) C 0.3813(2) 0.9458(2) 0.2418(4) 0.0548(8) Uani 1.00 d
C(19) C 0.3118(3) 0.9272(2) 0.1309(5) 0.072(1) Uani 1.00 d
C(20) C 0.2701(2) 0.8585(2) 0.2099(4) 0.0614(9) Uani 1.00 d
C(21) C 0.3311(2) 0.8247(2) 0.3209(4) 0.0441(7) Uani 1.00 d
C(22) C 0.5210(2) 0.7435(2) 0.2992(5) 0.0552(9) Uani 1.00 d
C(23) C 0.5275(3) 0.6658(2) 0.3812(6) 0.079(1) Uani 1.00 d
C(24) C 0.3013(3) 0.7999(2) 0.6809(5) 0.070(1) Uani 1.00 d
C(25) C 0.5691(3) 0.7997(3) 0.0577(7) 0.092(1) Uani 1.00 d
C(26) C 0.5176(4) 0.7051(4) -0.1116(7) 0.117(2) Uani 1.00 d
H(1) H 0.3885 0.9882 0.5996 0.0658 Uiso 1.00 calc
H(2) H 0.4385 1.0527 0.8169 0.0778 Uiso 1.00 calc
H(3) H 0.5655 1.0261 0.9129 0.0806 Uiso 1.00 calc
H(4) H 0.6424 0.9290 0.8007 0.0766 Uiso 1.00 calc
H(5) H 0.3430 0.7030 0.0781 0.0759 Uiso 1.00 calc
H(6) H 0.3548 0.5760 -0.0093 0.0869 Uiso 1.00 calc
H(7) H 0.3320 0.4738 0.1621 0.0881 Uiso 1.00 calc
H(8) H 0.3077 0.4943 0.4291 0.0772 Uiso 1.00 calc
H(9) H 0.4723 0.7447 0.2418 0.0663 Uiso 1.00 calc
H(10) H 0.4836 0.6593 0.4511 0.0944 Uiso 1.00 calc
H(11) H 0.5271 0.6258 0.3041 0.0944 Uiso 1.00 calc
H(12) H 0.5758 0.6636 0.4397 0.0944 Uiso 1.00 calc
H(13) H 0.3491 0.8294 0.6848 0.0834 Uiso 1.00 calc
H(14) H 0.2577 0.8331 0.6581 0.0834 Uiso 1.00 calc
H(15) H 0.2929 0.7754 0.7802 0.0834 Uiso 1.00 calc
H(16) H 0.5579 0.8497 0.0985 0.1106 Uiso 1.00 calc
H(17) H 0.6150 0.8021 -0.0082 0.1106 Uiso 1.00 calc
H(18) H 0.4711 0.6923 -0.1704 0.1403 Uiso 1.00 calc
H(19) H 0.5617 0.7097 -0.1817 0.1403 Uiso 1.00 calc
H(20) H 0.5280 0.6656 -0.0363 0.1403 Uiso 1.00 calc

loop_
_atom_site_aniso_label
_atom_site_aniso_U_11
_atom_site_aniso_U_22
_atom_site_aniso_U_33
_atom_site_aniso_U_12
_atom_site_aniso_U_13
_atom_site_aniso_U_23
S(1) 0.0407(3) 0.0616(5) 0.0807(6) 0.0057(4) -0.0049(4) 0.0032(5)
S(2) 0.0599(5) 0.0544(4) 0.0577(5) -0.0093(4) -0.0045(4) 0.0102(4)
F(1) 0.078(1) 0.083(2) 0.101(2) -0.006(1) 0.015(1) 0.040(1)
F(2) 0.130(2) 0.0410(10) 0.083(2) 0.019(1) -0.016(2) -0.004(1)
F(3) 0.174(3) 0.131(2) 0.057(1) -0.038(2) -0.001(2) -0.004(2)
F(4) 0.102(2) 0.081(2) 0.188(4) 0.002(1) -0.064(2) 0.056(2)
F(5) 0.098(2) 0.079(1) 0.095(2) -0.012(1) -0.055(2) -0.002(1)
F(6) 0.058(1) 0.116(2) 0.113(2) 0.026(1) 0.000(1) 0.012(2)
O(1) 0.067(1) 0.069(1) 0.086(2) 0.007(1) 0.029(1) -0.010(1)
O(2) 0.111(2) 0.119(3) 0.079(2) 0.036(2) 0.023(2) 0.016(2)
C(1) 0.041(1) 0.043(1) 0.054(2) -0.001(1) 0.004(1) 0.003(1)
C(2) 0.038(1) 0.038(1) 0.046(1) -0.0022(10) 0.001(1) 0.005(1)
C(3) 0.042(1) 0.041(1) 0.053(2) -0.006(1) -0.001(1) 0.003(1)
C(4) 0.049(2) 0.053(2) 0.063(2) -0.004(1) -0.003(1) -0.010(1)
C(5) 0.076(2) 0.053(2) 0.065(2) -0.004(2) -0.008(2) -0.016(2)
C(6) 0.072(2) 0.066(2) 0.064(2) -0.022(1) -0.010(2) -0.008(2)
C(7) 0.051(2) 0.074(2) 0.066(2) -0.018(1) -0.014(2) 0.000(2)
C(8) 0.043(1) 0.052(2) 0.056(2) -0.006(1) -0.001(1) 0.009(1)
C(9) 0.044(1) 0.050(1) 0.053(1) -0.006(1) -0.002(1) 0.002(1)
C(10) 0.042(1) 0.044(1) 0.053(1) -0.003(1) -0.003(1) -0.001(1)
C(11) 0.045(1) 0.046(1) 0.056(2) -0.009(1) -0.006(1) -0.004(1)
C(12) 0.074(2) 0.057(2) 0.059(2) -0.012(2) -0.002(2) -0.004(2)
C(13) 0.084(2) 0.067(2) 0.067(2) -0.013(2) 0.002(2) -0.023(2)
C(14) 0.077(2) 0.055(2) 0.089(2) -0.011(2) -0.012(2) -0.019(2)
C(15) 0.066(2) 0.042(1) 0.085(2) -0.011(2) -0.010(2) 0.000(2)
C(16) 0.046(1) 0.044(1) 0.065(2) -0.009(1) -0.008(2) 0.000(1)
C(17) 0.044(1) 0.036(1) 0.042(1) 0.0036(10) 0.001(1) -0.004(1)
C(18) 0.066(2) 0.041(1) 0.057(2) 0.002(1) -0.001(1) 0.009(1)
C(19) 0.080(2) 0.066(2) 0.072(2) -0.006(1) -0.022(2) 0.017(2)
C(20) 0.056(2) 0.066(2) 0.062(2) -0.004(1) -0.022(1) 0.008(1)
C(21) 0.044(1) 0.042(1) 0.046(2) -0.001(1) -0.002(1) -0.004(1)
C(22) 0.052(2) 0.044(1) 0.069(2) 0.005(1) 0.008(1) -0.005(1)
C(23) 0.094(3) 0.044(2) 0.098(3) 0.009(2) 0.002(3) 0.003(2)
C(24) 0.084(3) 0.065(2) 0.059(2) -0.005(2) 0.010(2) -0.013(2)
C(25) 0.110(3) 0.069(3) 0.098(3) 0.002(2) 0.050(2) 0.010(2)
C(26) 0.121(4) 0.140(4) 0.089(4) 0.009(4) 0.025(4) -0.031(4)

loop_
_atom_type_symbol
_atom_type_description
_atom_type_scat_dispersion_real
_atom_type_scat_dispersion_imag
_atom_type_scat_source
C C 0.003 0.002
;International Tables for Crystallography
(1992, Vol. C, Tables 4.2.6.8 and 6.1.1.1)
;
H H 0.000 0.000
;International Tables for Crystallography
(1992, Vol. C, Table 6.1.1.2)
;
F F 0.017 0.010
;International Tables for Crystallography
(1992, Vol. C, Tables 4.2.6.8 and 6.1.1.1)
;
O O 0.011 0.006
;International Tables for Crystallography
(1992, Vol. C, Tables 4.2.6.8 and 6.1.1.1)
;
S S 0.125 0.123
;International Tables for Crystallography
(1992, Vol. C, Tables 4.2.6.8 and 6.1.1.1)
;

loop_
_geom_angle_atom_site_label_1
_geom_angle_atom_site_label_2
_geom_angle_atom_site_label_3
_geom_angle
_geom_angle_publ_flag
C(1) S(1) C(8) 92.3(2) yes
C(9) S(2) C(16) 91.9(2) yes
C(22) O(1) C(25) 113.2(3) yes
C(25) O(2) C(26) 114.3(5) yes
S(1) C(1) C(2) 111.9(3) yes
S(1) C(1) C(22) 118.4(2) yes
C(2) C(1) C(22) 129.7(3) yes
C(1) C(2) C(3) 113.0(3) yes
C(1) C(2) C(17) 124.0(3) yes
C(3) C(2) C(17) 122.9(3) yes
C(2) C(3) C(4) 130.3(3) yes
C(2) C(3) C(8) 112.0(3) yes
C(4) C(3) C(8) 117.6(3) yes
C(3) C(4) C(5) 119.9(4) yes
C(3) C(4) H(1) 120.1 no
C(5) C(4) H(1) 120.1 no
C(4) C(5) C(6) 121.2(4) yes
C(4) C(5) H(2) 119.4 no
C(6) C(5) H(2) 119.4 no
C(5) C(6) C(7) 120.9(4) yes
C(5) C(6) H(3) 119.5 no
C(7) C(6) H(3) 119.5 no
C(6) C(7) C(8) 118.8(4) yes
C(6) C(7) H(4) 120.6 no
C(8) C(7) H(4) 120.6 no
S(1) C(8) C(3) 110.7(3) yes
S(1) C(8) C(7) 127.6(3) yes
C(3) C(8) C(7) 121.6(4) yes
S(2) C(9) C(10) 112.5(3) yes
S(2) C(9) C(24) 118.2(3) yes
C(10) C(9) C(24) 129.3(3) yes
C(9) C(10) C(11) 112.9(3) yes
C(9) C(10) C(21) 122.9(3) yes
C(11) C(10) C(21) 124.1(3) yes
C(10) C(11) C(12) 129.7(4) yes
C(10) C(11) C(16) 111.9(3) yes
C(12) C(11) C(16) 118.3(3) yes
C(11) C(12) C(13) 119.3(4) yes
C(11) C(12) H(5) 120.4 no
C(13) C(12) H(5) 120.4 no
C(12) C(13) C(14) 120.7(4) yes
C(12) C(13) H(6) 119.7 no
C(14) C(13) H(6) 119.6 no
C(13) C(14) C(15) 121.9(4) yes
C(13) C(14) H(7) 119.0 no
C(15) C(14) H(7) 119.0 no
C(14) C(15) C(16) 117.3(4) yes
C(14) C(15) H(8) 121.4 no
C(16) C(15) H(8) 121.4 no
S(2) C(16) C(11) 110.7(3) yes
S(2) C(16) C(15) 126.7(3) yes
C(11) C(16) C(15) 122.4(4) yes
C(2) C(17) C(18) 120.3(3) yes
C(2) C(17) C(21) 129.2(3) yes
C(18) C(17) C(21) 110.4(3) yes
F(1) C(18) F(2) 105.1(3) yes
F(1) C(18) C(17) 112.5(3) yes
F(1) C(18) C(19) 113.0(4) yes
F(2) C(18) C(17) 113.2(3) yes
F(2) C(18) C(19) 107.7(3) yes
C(17) C(18) C(19) 105.3(3) yes
F(3) C(19) F(4) 107.3(4) yes
F(3) C(19) C(18) 106.8(4) yes
F(3) C(19) C(20) 106.7(4) yes
F(4) C(19) C(18) 115.5(4) yes
F(4) C(19) C(20) 115.7(4) yes
C(18) C(19) C(20) 104.2(3) yes
F(5) C(20) F(6) 106.0(3) yes
F(5) C(20) C(19) 111.8(4) yes
F(5) C(20) C(21) 115.4(3) yes
F(6) C(20) C(19) 108.9(4) yes
F(6) C(20) C(21) 109.4(3) yes
C(19) C(20) C(21) 105.2(3) yes
C(10) C(21) C(17) 127.2(3) yes
C(10) C(21) C(20) 121.9(3) yes
C(17) C(21) C(20) 110.8(3) yes
O(1) C(22) C(1) 111.4(3) yes
O(1) C(22) C(23) 107.6(3) yes
O(1) C(22) H(9) 108.3 no
C(1) C(22) C(23) 112.8(4) yes
C(1) C(22) H(9) 108.3 no
C(23) C(22) H(9) 108.3 no
C(22) C(23) H(10) 109.5 no
C(22) C(23) H(11) 109.5 no
C(22) C(23) H(12) 109.5 no
H(10) C(23) H(11) 109.5 no
H(10) C(23) H(12) 109.5 no
H(11) C(23) H(12) 109.5 no
C(9) C(24) H(13) 109.5 no
C(9) C(24) H(14) 109.5 no
C(9) C(24) H(15) 109.5 no
H(13) C(24) H(14) 109.5 no
H(13) C(24) H(15) 109.5 no
H(14) C(24) H(15) 109.5 no
O(1) C(25) O(2) 113.2(4) yes
O(1) C(25) H(16) 108.5 no
O(1) C(25) H(17) 108.5 no
O(2) C(25) H(16) 108.5 no
O(2) C(25) H(17) 108.5 no
H(16) C(25) H(17) 109.5 no
O(2) C(26) H(18) 109.5 no
O(2) C(26) H(19) 109.5 no
O(2) C(26) H(20) 109.5 no
H(18) C(26) H(19) 109.5 no
H(18) C(26) H(20) 109.5 no
H(19) C(26) H(20) 109.5 no

loop_
_geom_bond_atom_site_label_1
_geom_bond_atom_site_label_2
_geom_bond_distance
_geom_bond_publ_flag
S(1) C(1) 1.739(4) yes
S(1) C(8) 1.726(4) yes
S(2) C(9) 1.732(4) yes
S(2) C(16) 1.749(4) yes
F(1) C(18) 1.324(4) yes
F(2) C(18) 1.349(4) yes
F(3) C(19) 1.369(6) yes
F(4) C(19) 1.294(5) yes
F(5) C(20) 1.337(5) yes
F(6) C(20) 1.357(5) yes
O(1) C(22) 1.441(5) yes
O(1) C(25) 1.433(7) yes
O(2) C(25) 1.371(7) yes
O(2) C(26) 1.413(7) yes
C(1) C(2) 1.359(4) yes
C(1) C(22) 1.497(5) yes
C(2) C(3) 1.438(5) yes
C(2) C(17) 1.475(4) yes
C(3) C(4) 1.415(5) yes
C(3) C(8) 1.412(5) yes
C(4) C(5) 1.363(6) yes
C(4) H(1) 0.950 no
C(5) C(6) 1.391(6) yes
C(5) H(2) 0.950 no
C(6) C(7) 1.367(6) yes
C(6) H(3) 0.950 no
C(7) C(8) 1.389(6) yes
C(7) H(4) 0.950 no
C(9) C(10) 1.356(5) yes
C(9) C(24) 1.503(5) yes
C(10) C(11) 1.451(5) yes
C(10) C(21) 1.472(5) yes
C(11) C(12) 1.398(6) yes
C(11) C(16) 1.399(5) yes
C(12) C(13) 1.376(6) yes
C(12) H(5) 0.950 no
C(13) C(14) 1.386(7) yes
C(13) H(6) 0.950 no
C(14) C(15) 1.362(7) yes
C(14) H(7) 0.950 no
C(15) C(16) 1.393(5) yes
C(15) H(8) 0.950 no
C(17) C(18) 1.516(4) yes
C(17) C(21) 1.350(4) yes
C(18) C(19) 1.531(6) yes
C(19) C(20) 1.531(6) yes
C(20) C(21) 1.506(5) yes
C(22) C(23) 1.517(6) yes
C(22) H(9) 0.950 no
C(23) H(10) 0.950 no
C(23) H(11) 0.950 no
C(23) H(12) 0.950 no
C(24) H(13) 0.950 no
C(24) H(14) 0.950 no
C(24) H(15) 0.950 no
C(25) H(16) 0.950 no
C(25) H(17) 0.950 no
C(26) H(18) 0.950 no
C(26) H(19) 0.950 no
C(26) H(20) 0.950 no

loop_
_geom_torsion_atom_site_label_1
_geom_torsion_atom_site_label_2
_geom_torsion_atom_site_label_3
_geom_torsion_atom_site_label_4
_geom_torsion
_geom_torsion_publ_flag
S(1) C(1) C(2) C(3) -2.3(4) yes
S(1) C(1) C(2) C(17) 174.1(2) yes
S(1) C(1) C(22) O(1) -62.3(4) yes
S(1) C(1) C(22) C(23) 58.8(4) yes
S(1) C(8) C(3) C(2) -1.0(4) yes
S(1) C(8) C(3) C(4) 175.9(3) yes
S(1) C(8) C(7) C(6) -175.6(3) yes
S(2) C(9) C(10) C(11) 0.3(4) yes
S(2) C(9) C(10) C(21) -178.4(2) yes
S(2) C(16) C(11) C(10) -0.4(4) yes
S(2) C(16) C(11) C(12) 176.6(3) yes
S(2) C(16) C(15) C(14) -175.7(3) yes
F(1) C(18) C(17) C(2) 43.6(4) yes
F(1) C(18) C(17) C(21) -134.0(3) yes
F(1) C(18) C(19) F(3) 28.8(4) yes
F(1) C(18) C(19) F(4) -90.4(5) yes
F(1) C(18) C(19) C(20) 141.5(4) yes
F(2) C(18) C(17) C(2) -75.4(4) yes
F(2) C(18) C(17) C(21) 107.0(4) yes
F(2) C(18) C(19) F(3) 144.5(3) yes
F(2) C(18) C(19) F(4) 25.3(5) yes
F(2) C(18) C(19) C(20) -102.8(4) yes
F(3) C(19) C(18) C(17) -94.4(4) yes
F(3) C(19) C(20) F(5) -32.8(5) yes
F(3) C(19) C(20) F(6) -149.6(4) yes
F(3) C(19) C(20) C(21) 93.2(4) yes
F(4) C(19) C(18) C(17) 146.4(4) yes
F(4) C(19) C(20) F(5) 86.4(5) yes
F(4) C(19) C(20) F(6) -30.4(5) yes
F(4) C(19) C(20) C(21) -147.6(4) yes
F(5) C(20) C(19) C(18) -145.6(4) yes
F(5) C(20) C(21) C(10) -43.9(5) yes
F(5) C(20) C(21) C(17) 137.9(4) yes
F(6) C(20) C(19) C(18) 97.6(4) yes
F(6) C(20) C(21) C(10) 75.6(4) yes
F(6) C(20) C(21) C(17) -102.6(4) yes
O(1) C(22) C(1) C(2) 119.8(4) yes
O(1) C(25) O(2) C(26) -64.8(6) yes
O(2) C(25) O(1) C(22) -61.7(5) yes
C(1) S(1) C(8) C(3) -0.2(3) yes
C(1) S(1) C(8) C(7) 177.1(4) yes
C(1) C(2) C(3) C(4) -174.3(4) yes
C(1) C(2) C(3) C(8) 2.1(4) yes
C(1) C(2) C(17) C(18) -113.2(4) yes
C(1) C(2) C(17) C(21) 63.9(5) yes
C(1) C(22) O(1) C(25) -81.9(4) yes
C(2) C(1) S(1) C(8) 1.5(3) yes
C(2) C(1) C(22) C(23) -119.0(4) yes
C(2) C(3) C(4) C(5) 176.2(4) yes
C(2) C(3) C(8) C(7) -178.5(3) yes
C(2) C(17) C(18) C(19) 167.2(3) yes
C(2) C(17) C(21) C(10) 2.2(6) yes
C(2) C(17) C(21) C(20) -179.7(3) yes
C(3) C(2) C(1) C(22) 175.6(3) yes
C(3) C(2) C(17) C(18) 62.9(4) yes
C(3) C(2) C(17) C(21) -120.0(4) yes
C(3) C(4) C(5) C(6) 1.7(6) yes
C(3) C(8) C(7) C(6) 1.5(6) yes
C(4) C(3) C(2) C(17) 9.3(5) yes
C(4) C(3) C(8) C(7) -1.6(5) yes
C(4) C(5) C(6) C(7) -1.9(7) yes
C(5) C(4) C(3) C(8) 0.0(5) yes
C(5) C(6) C(7) C(8) 0.2(6) yes
C(8) S(1) C(1) C(22) -176.7(3) yes
C(8) C(3) C(2) C(17) -174.3(3) yes
C(9) S(2) C(16) C(11) 0.5(3) yes
C(9) S(2) C(16) C(15) 176.6(4) yes
C(9) C(10) C(11) C(12) -176.5(4) yes
C(9) C(10) C(11) C(16) 0.1(4) yes
C(9) C(10) C(21) C(17) 65.7(5) yes
C(9) C(10) C(21) C(20) -112.2(4) yes
C(10) C(9) S(2) C(16) -0.5(3) yes
C(10) C(11) C(12) C(13) 174.7(4) yes
C(10) C(11) C(16) C(15) -176.7(3) yes
C(10) C(21) C(17) C(18) 179.5(3) yes
C(10) C(21) C(20) C(19) -167.6(4) yes
C(11) C(10) C(9) C(24) -179.3(4) yes
C(11) C(10) C(21) C(17) -112.9(4) yes
C(11) C(10) C(21) C(20) 69.2(5) yes
C(11) C(12) C(13) C(14) 2.8(7) yes
C(11) C(16) C(15) C(14) 0.0(6) yes
C(12) C(11) C(10) C(21) 2.2(6) yes
C(12) C(11) C(16) C(15) 0.3(6) yes
C(12) C(13) C(14) C(15) -2.6(8) yes
C(13) C(12) C(11) C(16) -1.7(6) yes
C(13) C(14) C(15) C(16) 1.1(7) yes
C(16) S(2) C(9) C(24) 179.2(3) yes
C(16) C(11) C(10) C(21) 178.8(3) yes
C(17) C(2) C(1) C(22) -7.9(6) yes
C(17) C(18) C(19) C(20) 18.3(4) yes
C(17) C(21) C(20) C(19) 14.2(4) yes
C(18) C(17) C(21) C(20) -2.4(4) yes
C(18) C(19) C(20) C(21) -19.6(4) yes
C(19) C(18) C(17) C(21) -10.4(4) yes
C(21) C(10) C(9) C(24) 2.0(6) yes
C(23) C(22) O(1) C(25) 154.0(4) yes
C(23) C(22) O(1) C(25) 154.0(4) yes
